data_1525402
loop_
_publ_author_name
'Tsunekawa, S.'
'Takei, H.'

_publ_section_title
;
 Twinning structure of ferroelastic La Nb O4 and Nd Nb O4 crystals
;
_journal_name_full 'Physica Status Solidi, Sectio A: Applied Research'
_journal_page_first 695
_journal_page_last 702
_journal_volume 50
_journal_year 1978
_chemical_formula_sum 'Nb Nd O4'
_chemical_name_systematic 'Nd Nb O4'
_space_group_IT_number 15
_symmetry_space_group_name_Hall '-I 2yc'
_symmetry_space_group_name_H-M 'I 1 2/c 1'
_cell_angle_alpha 90
_cell_angle_beta 94.578
_cell_angle_gamma 90
_cell_formula_units_Z 4
_cell_length_a 5.4753
_cell_length_b 11.2905
_cell_length_c 5.1493
_cell_volume 317.308
_citation_journal_id_ASTM PSSABA
_cod_data_source_file Tsunekawa_PSSABA_1978_573.cif
_cod_data_source_block Nb1Nd1O4
_cod_original_cell_volume 317.3083
_cod_original_sg_symbol_Hall '-C 2yc (x,y,-x+z)'
_cod_original_formula_sum 'Nb1 Nd1 O4'
_cod_database_code 1525402

loop_
_symmetry_equiv_pos_as_xyz
x,y,z
-x,y,-z+1/2
-x,-y,-z
x,-y,z-1/2
x+1/2,y+1/2,z+1/2
-x+1/2,y+1/2,-z+1
-x+1/2,-y+1/2,-z+1/2
x+1/2,-y+1/2,z

loop_
_atom_site_label
_atom_site_type_symbol
_atom_site_fract_x
_atom_site_fract_y
_atom_site_fract_z
_atom_site_occupancy
_atom_site_U_iso_or_equiv
O1 O-2 0.2398 0.0323 0.0446 1 0.0
O2 O-2 0.1515 0.2068 0.4906 1 0.0
Nb1 Nb+5 0 0.1039 0.25 1 0.0
Nd1 Nd+3 0 0.6293 0.25 1 0.0
